data_7247688
loop_
_publ_author_name
'Bothma, Shalene N.'
'Sheppard, Charles J.'
'Turnbull, Mark M.'
'Landee, Christopher P.'
'Rademeyer, Melanie'

_publ_section_title
;
 The odd--even effect in n-carboxyalkylammonium-containing
 organic--inorganic hybrids of Mn(ii) halides: structural and magnetic
 characterisation
;
_journal_issue 47
_journal_name_full CrystEngComm
_journal_page_first 6568
_journal_page_last 6591
_journal_paper_doi 10.1039/D3CE00855J
_journal_volume 25
_journal_year 2023
_chemical_formula_moiety 'Cl4 Mn, 2(C6 H14 N O2)'
_chemical_formula_sum 'C12 H28 Cl4 Mn N2 O4'
_chemical_formula_weight 461.10
_space_group_crystal_system triclinic
_space_group_IT_number 2
_space_group_name_Hall '-P 1'
_space_group_name_H-M_alt 'P -1'
_atom_sites_solution_hydrogens mixed
_atom_sites_solution_primary difmap
_audit_creation_method SHELXL-2018/3
_audit_update_record
;
2023-07-14 deposited with the CCDC.	2023-11-08 downloaded from the CCDC.
;
_cell_angle_alpha 85.695(2)
_cell_angle_beta 87.366(2)
_cell_angle_gamma 88.660(2)
_cell_formula_units_Z 2
_cell_length_a 7.13700(10)
_cell_length_b 7.26640(10)
_cell_length_c 19.6318(4)
_cell_measurement_reflns_used 4140
_cell_measurement_temperature 150(2)
_cell_measurement_theta_max 31.2460
_cell_measurement_theta_min 2.7900
_cell_volume 1013.96(3)
_computing_cell_refinement 'CrysAlisPro 1.171.41.123a (Rigaku OD, 2022)'
_computing_data_collection 'CrysAlisPro 1.171.41.123a (Rigaku OD, 2022)'
_computing_data_reduction 'CrysAlisPro 1.171.41.123a (Rigaku OD, 2022)'
_computing_molecular_graphics 'Mercury (Macrae <i> et al</i>., 2008)'
_computing_publication_material 'Mercury (Macrae <i> et al</i>., 2008)'
_computing_structure_refinement 'SHELXL-2018/3 (Sheldrick, 2018)'
_computing_structure_solution 'SHELXT 2014/5 (Sheldrick, 2014)'
_diffrn_ambient_temperature 150(2)
_diffrn_measured_fraction_theta_full 0.999
_diffrn_measured_fraction_theta_max 0.999
_diffrn_measurement_device_type 'XtaLAB Synergy R, DW system, HyPix'
_diffrn_measurement_method '\w scans'
_diffrn_radiation_type MoK\a
_diffrn_radiation_wavelength 0.71073
_diffrn_reflns_av_R_equivalents 0.0315
_diffrn_reflns_av_unetI/netI 0.0179
_diffrn_reflns_Laue_measured_fraction_full 0.999
_diffrn_reflns_Laue_measured_fraction_max 0.999
_diffrn_reflns_limit_h_max 8
_diffrn_reflns_limit_h_min -8
_diffrn_reflns_limit_k_max 9
_diffrn_reflns_limit_k_min -9
_diffrn_reflns_limit_l_max 24
_diffrn_reflns_limit_l_min -24
_diffrn_reflns_number 29420
_diffrn_reflns_point_group_measured_fraction_full 0.999
_diffrn_reflns_point_group_measured_fraction_max 0.999
_diffrn_reflns_theta_full 25.242
_diffrn_reflns_theta_max 26.372
_diffrn_reflns_theta_min 2.083
_diffrn_standards_decay_% 0
_diffrn_standards_interval_count 0
_diffrn_standards_interval_time 0
_diffrn_standards_number 0
_exptl_absorpt_coefficient_mu 1.195
_exptl_absorpt_correction_T_max 1.00000
_exptl_absorpt_correction_T_min 0.82720
_exptl_absorpt_correction_type multi-scan
_exptl_absorpt_process_details
;
CrysAlisPro 1.171.41.123a (Rigaku Oxford Diffraction, 2022)
Empirical absorption correction using spherical harmonics,
implemented in SCALE3 ABSPACK scaling algorithm.
;
_exptl_crystal_colour colourless
_exptl_crystal_density_diffrn 1.510
_exptl_crystal_description blade
_exptl_crystal_F_000 478
_exptl_crystal_size_max 0.263
_exptl_crystal_size_mid 0.121
_exptl_crystal_size_min 0.053
_refine_diff_density_max 0.509
_refine_diff_density_min -0.237
_refine_diff_density_rms 0.064
_refine_ls_extinction_method none
_refine_ls_goodness_of_fit_ref 1.110
_refine_ls_hydrogen_treatment constr
_refine_ls_matrix_type full
_refine_ls_number_parameters 214
_refine_ls_number_reflns 4138
_refine_ls_number_restraints 0
_refine_ls_restrained_S_all 1.110
_refine_ls_R_factor_all 0.0288
_refine_ls_R_factor_gt 0.0256
_refine_ls_shift/su_max 0.003
_refine_ls_shift/su_mean 0.000
_refine_ls_structure_factor_coef Fsqd
_refine_ls_weighting_details 'w=1/[\s^2^(Fo^2^)+(0.0161P)^2^+1.2399P] where P=(Fo^2^+2Fc^2^)/3'
_refine_ls_weighting_scheme calc
_refine_ls_wR_factor_gt 0.0616
_refine_ls_wR_factor_ref 0.0626
_reflns_Friedel_coverage 0.000
_reflns_number_gt 3762
_reflns_number_total 4138
_reflns_threshold_expression 'I > 2\s(I)'
_cod_data_source_file d3ce00855j2.cif
_cod_data_source_block C6MnCl
_cod_depositor_comments 'Adding full bibliography for 7247685--7247688.cif.'
_cod_database_code 7247688
_shelx_shelxl_version_number 2018/3
_shelx_space_group_comment
;
The symmetry employed for this shelxl refinement is uniquely defined
by the following loop, which should always be used as a source of
symmetry information in preference to the above space-group names.
They are only intended as comments.
;

loop_
_space_group_symop_operation_xyz
'x, y, z'
'-x, -y, -z'

loop_
_atom_site_label
_atom_site_type_symbol
_atom_site_fract_x
_atom_site_fract_y
_atom_site_fract_z
_atom_site_U_iso_or_equiv
_atom_site_adp_type
_atom_site_occupancy
_atom_site_site_symmetry_order
_atom_site_calc_flag
_atom_site_refinement_flags_posn
_atom_site_refinement_flags_adp
_atom_site_refinement_flags_occupancy
_atom_site_disorder_assembly
_atom_site_disorder_group
C1 C 0.5517(3) 1.0949(3) 0.81356(10) 0.0197(4) Uani 1 1 d . . . . .
H1A H 0.690533 1.096277 0.810108 0.024 Uiso 1 1 calc R U . . .
H1B H 0.504732 1.224262 0.808425 0.024 Uiso 1 1 calc R U . . .
C2 C 0.4809(3) 0.9894(3) 0.75674(10) 0.0225(4) Uani 1 1 d . . . . .
H2A H 0.342001 0.994817 0.758541 0.027 Uiso 1 1 calc R U . . .
H2B H 0.520920 0.858222 0.763724 0.027 Uiso 1 1 calc R U . . .
C3 C 0.5541(4) 1.0671(3) 0.68683(11) 0.0272(5) Uani 1 1 d . . . . .
H3A H 0.692734 1.070162 0.686472 0.033 Uiso 1 1 calc R U . . .
H3B H 0.506807 1.195789 0.678892 0.033 Uiso 1 1 calc R U . . .
C4 C 0.4961(4) 0.9557(3) 0.62834(11) 0.0294(5) Uani 1 1 d . . . . .
H4A H 0.357923 0.945081 0.630386 0.035 Uiso 1 1 calc R U . . .
H4B H 0.533650 1.022128 0.584115 0.035 Uiso 1 1 calc R U . . .
C5 C 0.5860(3) 0.7631(3) 0.63191(10) 0.0241(4) Uani 1 1 d . . . . .
H5A H 0.723604 0.774819 0.633532 0.029 Uiso 1 1 calc R U . . .
H5B H 0.541590 0.695086 0.674997 0.029 Uiso 1 1 calc R U . . .
C6 C 0.5448(3) 0.6518(3) 0.57329(10) 0.0232(4) Uani 1 1 d . . . . .
C7 C 1.0634(3) 0.4749(3) 0.81534(10) 0.0198(4) Uani 1 1 d . . . . .
H7A H 1.020857 0.348203 0.810109 0.024 Uiso 1 1 calc R U . . .
H7B H 1.202218 0.471677 0.814951 0.024 Uiso 1 1 calc R U . . .
C8 C 0.9987(4) 0.6026(3) 0.75619(10) 0.0262(5) Uani 1 1 d . . . . .
H8A H 1.025921 0.731517 0.764848 0.031 Uiso 1 1 calc R U . . .
H8B H 0.861246 0.592959 0.753152 0.031 Uiso 1 1 calc R U . . .
C9 C 1.0948(4) 0.5566(3) 0.68828(11) 0.0289(5) Uani 1 1 d . . . . .
H9A H 1.069178 0.659088 0.653602 0.035 Uiso 1 1 calc R U . . .
H9B H 1.232059 0.550127 0.693838 0.035 Uiso 1 1 calc R U . . .
C10 C 1.0351(3) 0.3769(3) 0.66112(10) 0.0223(4) Uani 1 1 d . . . . .
H10A H 1.078332 0.270959 0.691494 0.027 Uiso 1 1 calc R U . . .
H10B H 0.896521 0.374269 0.660708 0.027 Uiso 1 1 calc R U . . .
C11 C 1.1184(4) 0.3604(3) 0.58914(11) 0.0282(5) Uani 1 1 d . . . . .
H11A H 1.086636 0.475108 0.561257 0.034 Uiso 1 1 calc R U . . .
H11B H 1.256701 0.353502 0.591459 0.034 Uiso 1 1 calc R U . . .
C12 C 1.0583(3) 0.2004(3) 0.55249(11) 0.0240(4) Uani 1 1 d . . . . .
Cl1 Cl 0.02992(7) 0.98376(6) 0.87361(2) 0.01693(10) Uani 1 1 d . . . . .
Cl2 Cl 0.27161(6) 0.77018(6) 1.01278(2) 0.01554(10) Uani 1 1 d . . . . .
Cl3 Cl -0.22946(6) 0.72515(6) 1.01211(2) 0.01462(10) Uani 1 1 d . . . . .
Cl4 Cl 0.53114(7) 0.56639(6) 0.87302(2) 0.01660(10) Uani 1 1 d . . . . .
Mn1 Mn 0.000000 1.000000 1.000000 0.01123(9) Uani 1 2 d S . P . .
Mn2 Mn 0.500000 0.500000 1.000000 0.01111(9) Uani 1 2 d S . P . .
N1 N 0.4889(2) 1.0100(2) 0.88191(8) 0.0180(3) Uani 1 1 d . . . . .
H1N H 0.361573 1.018011 0.886614 0.022 Uiso 1 1 calc R U . . .
H2N H 0.540290 1.070763 0.915142 0.022 Uiso 1 1 calc R U . . .
H3N H 0.526356 0.889219 0.885767 0.022 Uiso 1 1 calc R U . . .
N2 N 0.9871(2) 0.5381(2) 0.88179(8) 0.0176(3) Uani 1 1 d . . . . .
H4N H 1.020585 0.656868 0.885483 0.021 Uiso 1 1 calc R U . . .
H5N H 1.034387 0.464649 0.916775 0.021 Uiso 1 1 calc R U . . .
H6N H 0.859813 0.531281 0.883665 0.021 Uiso 1 1 calc R U . . .
O1 O 0.4509(2) 0.7087(2) 0.52539(8) 0.0302(4) Uani 1 1 d . . . . .
O2 O 0.6190(2) 0.4836(2) 0.57908(8) 0.0282(3) Uani 1 1 d . . . . .
H1O H 0.590689 0.426168 0.545554 0.042 Uiso 1 1 calc R U . . .
O3 O 1.0828(3) 0.2170(2) 0.48746(8) 0.0414(5) Uani 1 1 d . . . . .
O4 O 0.9911(3) 0.0605(2) 0.58407(8) 0.0354(4) Uani 1 1 d . . . . .
H2O H 1.072393 0.126500 0.462500 0.050 Uiso 1 1 d . U . . .

loop_
_atom_site_aniso_label
_atom_site_aniso_U_11
_atom_site_aniso_U_22
_atom_site_aniso_U_33
_atom_site_aniso_U_23
_atom_site_aniso_U_13
_atom_site_aniso_U_12
C1 0.0216(10) 0.0179(10) 0.0195(10) -0.0004(8) -0.0008(8) -0.0042(8)
C2 0.0291(11) 0.0213(10) 0.0173(10) -0.0018(8) 0.0002(8) -0.0061(8)
C3 0.0432(14) 0.0203(10) 0.0181(10) 0.0008(8) -0.0005(9) -0.0076(9)
C4 0.0464(14) 0.0248(11) 0.0170(10) 0.0010(8) -0.0044(10) -0.0030(10)
C5 0.0292(12) 0.0273(11) 0.0159(10) -0.0011(8) -0.0017(8) -0.0055(9)
C6 0.0276(11) 0.0232(11) 0.0186(10) 0.0001(8) 0.0017(8) -0.0069(9)
C7 0.0192(10) 0.0213(10) 0.0192(10) -0.0044(8) -0.0003(8) 0.0024(8)
C8 0.0421(13) 0.0187(10) 0.0177(10) -0.0029(8) 0.0000(9) 0.0019(9)
C9 0.0436(14) 0.0239(11) 0.0194(10) -0.0034(8) 0.0045(10) -0.0105(10)
C10 0.0253(11) 0.0243(11) 0.0179(10) -0.0041(8) 0.0007(8) -0.0050(8)
C11 0.0376(13) 0.0271(11) 0.0206(11) -0.0062(9) 0.0047(9) -0.0112(10)
C12 0.0257(11) 0.0272(11) 0.0196(10) -0.0047(8) 0.0011(8) -0.0044(9)
Cl1 0.0200(2) 0.0159(2) 0.0152(2) -0.00234(16) -0.00119(17) -0.00094(17)
Cl2 0.0115(2) 0.0125(2) 0.0225(2) -0.00144(16) -0.00088(17) 0.00380(16)
Cl3 0.0113(2) 0.0125(2) 0.0204(2) -0.00267(16) -0.00069(16) -0.00340(15)
Cl4 0.0192(2) 0.0153(2) 0.0154(2) -0.00096(16) -0.00197(17) -0.00041(17)
Mn1 0.00890(19) 0.01005(18) 0.01483(19) -0.00189(14) -0.00061(14) 0.00082(14)
Mn2 0.00909(19) 0.00931(18) 0.01487(19) -0.00071(14) -0.00028(14) 0.00029(14)
N1 0.0201(9) 0.0167(8) 0.0175(8) -0.0043(6) 0.0000(7) -0.0003(6)
N2 0.0193(9) 0.0165(8) 0.0169(8) -0.0002(6) -0.0005(6) -0.0005(6)
O1 0.0412(10) 0.0275(8) 0.0231(8) -0.0035(6) -0.0117(7) -0.0001(7)
O2 0.0385(9) 0.0240(8) 0.0229(8) -0.0027(6) -0.0093(7) -0.0017(7)
O3 0.0705(14) 0.0362(10) 0.0187(8) -0.0088(7) 0.0074(8) -0.0219(9)
O4 0.0542(11) 0.0289(9) 0.0234(8) -0.0054(7) 0.0085(8) -0.0163(8)

loop_
_atom_type_symbol
_atom_type_description
_atom_type_scat_dispersion_real
_atom_type_scat_dispersion_imag
_atom_type_scat_source
C C 0.0033 0.0016 'International Tables Vol C Tables 4.2.6.8 and 6.1.1.4'
H H 0.0000 0.0000 'International Tables Vol C Tables 4.2.6.8 and 6.1.1.4'
Cl Cl 0.1484 0.1585 'International Tables Vol C Tables 4.2.6.8 and 6.1.1.4'
Mn Mn 0.3368 0.7283 'International Tables Vol C Tables 4.2.6.8 and 6.1.1.4'
N N 0.0061 0.0033 'International Tables Vol C Tables 4.2.6.8 and 6.1.1.4'
O O 0.0106 0.0060 'International Tables Vol C Tables 4.2.6.8 and 6.1.1.4'

loop_
_geom_angle_atom_site_label_1
_geom_angle_atom_site_label_2
_geom_angle_atom_site_label_3
_geom_angle
_geom_angle_site_symmetry_1
_geom_angle_site_symmetry_3
_geom_angle_publ_flag
N1 C1 C2 111.22(16) . . ?
N1 C1 H1A 109.4 . . ?
C2 C1 H1A 109.4 . . ?
N1 C1 H1B 109.4 . . ?
C2 C1 H1B 109.4 . . ?
H1A C1 H1B 108.0 . . ?
C1 C2 C3 111.82(17) . . ?
C1 C2 H2A 109.3 . . ?
C3 C2 H2A 109.3 . . ?
C1 C2 H2B 109.3 . . ?
C3 C2 H2B 109.3 . . ?
H2A C2 H2B 107.9 . . ?
C2 C3 C4 113.31(18) . . ?
C2 C3 H3A 108.9 . . ?
C4 C3 H3A 108.9 . . ?
C2 C3 H3B 108.9 . . ?
C4 C3 H3B 108.9 . . ?
H3A C3 H3B 107.7 . . ?
C5 C4 C3 111.90(19) . . ?
C5 C4 H4A 109.2 . . ?
C3 C4 H4A 109.2 . . ?
C5 C4 H4B 109.2 . . ?
C3 C4 H4B 109.2 . . ?
H4A C4 H4B 107.9 . . ?
C6 C5 C4 114.36(18) . . ?
C6 C5 H5A 108.7 . . ?
C4 C5 H5A 108.7 . . ?
C6 C5 H5B 108.7 . . ?
C4 C5 H5B 108.7 . . ?
H5A C5 H5B 107.6 . . ?
O1 C6 O2 123.03(19) . . ?
O1 C6 C5 124.1(2) . . ?
O2 C6 C5 112.91(18) . . ?
N2 C7 C8 110.82(16) . . ?
N2 C7 H7A 109.5 . . ?
C8 C7 H7A 109.5 . . ?
N2 C7 H7B 109.5 . . ?
C8 C7 H7B 109.5 . . ?
H7A C7 H7B 108.1 . . ?
C7 C8 C9 112.06(19) . . ?
C7 C8 H8A 109.2 . . ?
C9 C8 H8A 109.2 . . ?
C7 C8 H8B 109.2 . . ?
C9 C8 H8B 109.2 . . ?
H8A C8 H8B 107.9 . . ?
C10 C9 C8 115.16(18) . . ?
C10 C9 H9A 108.5 . . ?
C8 C9 H9A 108.5 . . ?
C10 C9 H9B 108.5 . . ?
C8 C9 H9B 108.5 . . ?
H9A C9 H9B 107.5 . . ?
C11 C10 C9 110.09(17) . . ?
C11 C10 H10A 109.6 . . ?
C9 C10 H10A 109.6 . . ?
C11 C10 H10B 109.6 . . ?
C9 C10 H10B 109.6 . . ?
H10A C10 H10B 108.2 . . ?
C12 C11 C10 116.82(18) . . ?
C12 C11 H11A 108.1 . . ?
C10 C11 H11A 108.1 . . ?
C12 C11 H11B 108.1 . . ?
C10 C11 H11B 108.1 . . ?
H11A C11 H11B 107.3 . . ?
O4 C12 O3 123.1(2) . . ?
O4 C12 C11 121.42(19) . . ?
O3 C12 C11 115.49(19) . . ?
Mn1 Cl2 Mn2 164.43(2) . . ?
Mn2 Cl3 Mn1 165.59(2) 1_455 . ?
Cl1 Mn1 Cl1 180.0 . 2_577 ?
Cl1 Mn1 Cl2 90.589(15) . 2_577 ?
Cl1 Mn1 Cl2 89.411(15) 2_577 2_577 ?
Cl1 Mn1 Cl2 89.412(15) . . ?
Cl1 Mn1 Cl2 90.588(15) 2_577 . ?
Cl2 Mn1 Cl2 180.0 2_577 . ?
Cl1 Mn1 Cl3 91.331(15) . . ?
Cl1 Mn1 Cl3 88.669(15) 2_577 . ?
Cl2 Mn1 Cl3 91.115(14) 2_577 . ?
Cl2 Mn1 Cl3 88.885(14) . . ?
Cl1 Mn1 Cl3 88.669(15) . 2_577 ?
Cl1 Mn1 Cl3 91.331(15) 2_577 2_577 ?
Cl2 Mn1 Cl3 88.885(14) 2_577 2_577 ?
Cl2 Mn1 Cl3 91.115(14) . 2_577 ?
Cl3 Mn1 Cl3 180.0 . 2_577 ?
Cl4 Mn2 Cl4 180.00(2) . 2_667 ?
Cl4 Mn2 Cl2 88.039(15) . 2_667 ?
Cl4 Mn2 Cl2 91.961(15) 2_667 2_667 ?
Cl4 Mn2 Cl2 91.962(15) . . ?
Cl4 Mn2 Cl2 88.038(15) 2_667 . ?
Cl2 Mn2 Cl2 180.0 2_667 . ?
Cl4 Mn2 Cl3 88.768(15) . 1_655 ?
Cl4 Mn2 Cl3 91.232(15) 2_667 1_655 ?
Cl2 Mn2 Cl3 91.923(14) 2_667 1_655 ?
Cl2 Mn2 Cl3 88.076(14) . 1_655 ?
Cl4 Mn2 Cl3 91.232(15) . 2_567 ?
Cl4 Mn2 Cl3 88.768(15) 2_667 2_567 ?
Cl2 Mn2 Cl3 88.077(14) 2_667 2_567 ?
Cl2 Mn2 Cl3 91.924(14) . 2_567 ?
Cl3 Mn2 Cl3 180.0 1_655 2_567 ?
C1 N1 H1N 109.5 . . ?
C1 N1 H2N 109.5 . . ?
H1N N1 H2N 109.5 . . ?
C1 N1 H3N 109.5 . . ?
H1N N1 H3N 109.5 . . ?
H2N N1 H3N 109.5 . . ?
C7 N2 H4N 109.5 . . ?
C7 N2 H5N 109.5 . . ?
H4N N2 H5N 109.5 . . ?
C7 N2 H6N 109.5 . . ?
H4N N2 H6N 109.5 . . ?
H5N N2 H6N 109.5 . . ?
C6 O2 H1O 109.5 . . ?
C12 O3 H2O 123.0 . . ?

loop_
_geom_bond_atom_site_label_1
_geom_bond_atom_site_label_2
_geom_bond_distance
_geom_bond_site_symmetry_2
_geom_bond_publ_flag
C1 N1 1.489(2) . ?
C1 C2 1.512(3) . ?
C1 H1A 0.9900 . ?
C1 H1B 0.9900 . ?
C2 C3 1.519(3) . ?
C2 H2A 0.9900 . ?
C2 H2B 0.9900 . ?
C3 C4 1.531(3) . ?
C3 H3A 0.9900 . ?
C3 H3B 0.9900 . ?
C4 C5 1.524(3) . ?
C4 H4A 0.9900 . ?
C4 H4B 0.9900 . ?
C5 C6 1.498(3) . ?
C5 H5A 0.9900 . ?
C5 H5B 0.9900 . ?
C6 O1 1.221(3) . ?
C6 O2 1.319(3) . ?
C7 N2 1.491(2) . ?
C7 C8 1.513(3) . ?
C7 H7A 0.9900 . ?
C7 H7B 0.9900 . ?
C8 C9 1.527(3) . ?
C8 H8A 0.9900 . ?
C8 H8B 0.9900 . ?
C9 C10 1.524(3) . ?
C9 H9A 0.9900 . ?
C9 H9B 0.9900 . ?
C10 C11 1.520(3) . ?
C10 H10A 0.9900 . ?
C10 H10B 0.9900 . ?
C11 C12 1.494(3) . ?
C11 H11A 0.9900 . ?
C11 H11B 0.9900 . ?
C12 O4 1.244(3) . ?
C12 O3 1.278(3) . ?
Cl1 Mn1 2.4920(4) . ?
Cl2 Mn1 2.5377(4) . ?
Cl2 Mn2 2.5419(4) . ?
Cl3 Mn2 2.5903(4) 1_455 ?
Cl3 Mn1 2.6025(4) . ?
Cl4 Mn2 2.5040(4) . ?
N1 H1N 0.9100 . ?
N1 H2N 0.9100 . ?
N1 H3N 0.9100 . ?
N2 H4N 0.9100 . ?
N2 H5N 0.9100 . ?
N2 H6N 0.9100 . ?
O2 H1O 0.8400 . ?
O3 H2O 0.8600 . ?

loop_
_geom_hbond_atom_site_label_D
_geom_hbond_atom_site_label_H
_geom_hbond_atom_site_label_A
_geom_hbond_distance_DH
_geom_hbond_distance_HA
_geom_hbond_distance_DA
_geom_hbond_angle_DHA
_geom_hbond_site_symmetry_A
_geom_hbond_publ_flag
N1 H1N Cl1 0.91 2.41 3.2978(18) 164.2 . yes
N1 H3N Cl4 0.91 2.38 3.2473(17) 160.1 . yes
N2 H6N Cl4 0.91 2.37 3.2677(18) 168.6 . yes
N1 H1N Cl3 0.91 2.94 3.3972(17) 113.0 2_577 yes
N1 H2N Cl2 0.91 2.37 3.2705(17) 168.6 2_677 yes
N2 H4N Cl1 0.91 2.37 3.2513(17) 162.6 1_655 yes
N2 H5N Cl3 0.91 2.36 3.2507(17) 164.7 2_667 yes
O2 H1O O1 0.84 1.80 2.639(2) 174.9 2_666 yes
O3 H2O O3 0.86000 2.840 3.387(3) 123.11(10) 2_756 yes
O3 H2O O4 0.86000 1.770 2.619(2) 169.93(15) 2_756 yes

loop_
_geom_torsion_atom_site_label_1
_geom_torsion_atom_site_label_2
_geom_torsion_atom_site_label_3
_geom_torsion_atom_site_label_4
_geom_torsion
_geom_torsion_site_symmetry_1
_geom_torsion_site_symmetry_2
_geom_torsion_site_symmetry_3
_geom_torsion_site_symmetry_4
_geom_torsion_publ_flag
N1 C1 C2 C3 -176.38(18) . . . . ?
C1 C2 C3 C4 176.07(19) . . . . ?
C2 C3 C4 C5 -66.3(3) . . . . ?
C3 C4 C5 C6 -176.08(19) . . . . ?
C4 C5 C6 O1 1.4(3) . . . . ?
C4 C5 C6 O2 -177.73(19) . . . . ?
N2 C7 C8 C9 172.45(18) . . . . ?
C7 C8 C9 C10 70.4(3) . . . . ?
C8 C9 C10 C11 171.9(2) . . . . ?
C9 C10 C11 C12 -174.3(2) . . . . ?
C10 C11 C12 O4 -20.8(3) . . . . ?
C10 C11 C12 O3 160.0(2) . . . . ?
